data_4508661
loop_
_publ_author_name
'Li, Ming'
'Xiang, Jiangfeng'
'Yuan, Liangjie'
'Wu, Simin'
'Chen, Shuoping'
'Sun, Jutang'

_publ_section_title
;
 Syntheses, Structures, and Photoluminescence of Three Novel Coordination
 Polymers Constructed from Dimeric d10Metal Units
;
_journal_issue 9
_journal_name_full 'Crystal Growth &amp; Design'
_journal_page_first 2036
_journal_paper_doi 10.1021/cg060042k
_journal_volume 6
_journal_year 2006
_chemical_formula_sum 'C7 H7 Cd N O6'
_chemical_formula_weight 313.54
_chemical_name_systematic
; 
 ? 
;
_space_group_IT_number 14
_symmetry_cell_setting monoclinic
_symmetry_space_group_name_Hall '-P 2ybc'
_symmetry_space_group_name_H-M 'P 1 21/c 1'
_atom_sites_solution_hydrogens geom
_atom_sites_solution_primary direct
_atom_sites_solution_secondary difmap
_audit_creation_method SHELXL-97
_cell_angle_alpha 90.00
_cell_angle_beta 114.554(2)
_cell_angle_gamma 90.00
_cell_formula_units_Z 4
_cell_length_a 7.8756(9)
_cell_length_b 15.9779(19)
_cell_length_c 8.0850(10)
_cell_measurement_reflns_used 5269
_cell_measurement_temperature 273(2)
_cell_measurement_theta_max 29.55
_cell_measurement_theta_min 2.55
_cell_volume 925.38(19)
_computing_cell_refinement 'Bruker SMART'
_computing_data_collection 'Bruker SMART'
_computing_data_reduction 'Bruker SAINT'
_computing_molecular_graphics 'Bruker SHELXTL'
_computing_publication_material 'Bruker SHELXTL'
_computing_structure_refinement 'SHELXL-97 (Sheldrick, 1997)'
_computing_structure_solution 'SHELXS-97 (Sheldrick, 1990)'
_diffrn_ambient_temperature 273(2)
_diffrn_measured_fraction_theta_full 0.991
_diffrn_measured_fraction_theta_max 0.991
_diffrn_measurement_device_type 'CCD area detector'
_diffrn_measurement_method 'phi and omega scans'
_diffrn_radiation_monochromator graphite
_diffrn_radiation_source 'fine-focus sealed tube'
_diffrn_radiation_type MoK\a
_diffrn_radiation_wavelength 0.71073
_diffrn_reflns_av_R_equivalents 0.0127
_diffrn_reflns_av_sigmaI/netI 0.0138
_diffrn_reflns_limit_h_max 10
_diffrn_reflns_limit_h_min -8
_diffrn_reflns_limit_k_max 18
_diffrn_reflns_limit_k_min -21
_diffrn_reflns_limit_l_max 10
_diffrn_reflns_limit_l_min -10
_diffrn_reflns_number 6008
_diffrn_reflns_theta_full 28.00
_diffrn_reflns_theta_max 28.00
_diffrn_reflns_theta_min 2.55
_exptl_absorpt_coefficient_mu 2.369
_exptl_absorpt_correction_T_max 0.6238
_exptl_absorpt_correction_T_min 0.4998
_exptl_absorpt_correction_type multi-scan
_exptl_absorpt_process_details sadabs
_exptl_crystal_colour colorless
_exptl_crystal_density_diffrn 2.250
_exptl_crystal_density_method 'not measured'
_exptl_crystal_description block
_exptl_crystal_F_000 608
_exptl_crystal_size_max 0.34
_exptl_crystal_size_mid 0.25
_exptl_crystal_size_min 0.22
_refine_diff_density_max 0.472
_refine_diff_density_min -0.416
_refine_diff_density_rms 0.062
_refine_ls_extinction_coef 0.0098(4)
_refine_ls_extinction_expression Fc^*^=kFc[1+0.001xFc^2^\l^3^/sin(2\q)]^-1/4^
_refine_ls_extinction_method SHELXL
_refine_ls_goodness_of_fit_ref 1.171
_refine_ls_hydrogen_treatment mixed
_refine_ls_matrix_type full
_refine_ls_number_parameters 165
_refine_ls_number_reflns 2222
_refine_ls_number_restraints 0
_refine_ls_restrained_S_all 1.171
_refine_ls_R_factor_all 0.0182
_refine_ls_R_factor_gt 0.0174
_refine_ls_shift/su_max 0.002
_refine_ls_shift/su_mean 0.000
_refine_ls_structure_factor_coef Fsqd
_refine_ls_weighting_details 'calc w=1/[\s^2^(Fo^2^)+(0.0166P)^2^+0.5631P] where P=(Fo^2^+2Fc^2^)/3'
_refine_ls_weighting_scheme calc
_refine_ls_wR_factor_gt 0.0418
_refine_ls_wR_factor_ref 0.0421
_reflns_number_gt 2166
_reflns_number_total 2222
_reflns_threshold_expression >2sigma(I)
_cod_data_source_file cg060042ksup1.cif
_cod_data_source_block 1128lm1_0m
_cod_depositor_comments
;
The following automatic conversions were performed:

'_exptl_absorpt_correction_type' value 'Multi-scan' changed to
'multi-scan' according to
/home/saulius/struct/CIF-dictionaries/cif_core.dic dictionary named
'cif_core.dic' version 2.4.2 from 2011-04-26.

Automatic conversion script
Id: cif_fix_values 1891 2012-01-12 08:04:46Z andrius 
;
_cod_original_sg_symbol_H-M P2(1)/C
_cod_database_code 4508661

loop_
_symmetry_equiv_pos_as_xyz
'x, y, z'
'-x, y+1/2, -z+1/2'
'-x, -y, -z'
'x, -y-1/2, z-1/2'

loop_
_atom_site_label
_atom_site_type_symbol
_atom_site_fract_x
_atom_site_fract_y
_atom_site_fract_z
_atom_site_U_iso_or_equiv
_atom_site_adp_type
_atom_site_occupancy
_atom_site_symmetry_multiplicity
_atom_site_calc_flag
Cd1 Cd 0.349657(18) 0.440733(8) 0.077938(17) 0.02367(6) Uani 1 1 d
C1 C 0.4772(2) 0.39418(11) 0.4848(2) 0.0198(3) Uani 1 1 d
C2 C 0.5767(2) 0.36572(11) 0.6612(2) 0.0217(3) Uani 1 1 d
C3 C 0.7591(3) 0.33771(13) 0.7106(3) 0.0283(4) Uani 1 1 d
C4 C 0.8330(3) 0.33822(14) 0.5834(3) 0.0306(4) Uani 1 1 d
C5 C 0.7264(3) 0.36788(12) 0.4113(3) 0.0273(4) Uani 1 1 d
C6 C 0.2777(2) 0.42577(11) 0.4211(2) 0.0224(3) Uani 1 1 d
C7 C 0.4951(3) 0.36171(11) 0.7998(2) 0.0228(3) Uani 1 1 d
N1 N 0.5519(2) 0.39579(10) 0.3629(2) 0.0222(3) Uani 1 1 d
O1 O 0.2000(2) 0.45420(10) 0.25998(19) 0.0312(3) Uani 1 1 d
O2 O 0.2045(2) 0.42216(11) 0.5281(2) 0.0354(3) Uani 1 1 d
O3 O 0.52254(19) 0.42378(8) -0.09350(18) 0.0242(3) Uani 1 1 d
O4 O 0.4169(2) 0.29594(9) 0.8096(2) 0.0380(4) Uani 1 1 d
O1W O 0.1397(2) 0.48667(11) -0.1865(2) 0.0348(3) Uani 1 1 d
O2W O 0.2240(2) 0.30538(10) 0.0136(3) 0.0377(4) Uani 1 1 d
H3 H 0.831(4) 0.3258(16) 0.826(4) 0.037(6) Uiso 1 1 d
H4 H 0.952(4) 0.3200(16) 0.613(4) 0.040(7) Uiso 1 1 d
H5 H 0.775(3) 0.3679(14) 0.324(3) 0.027(6) Uiso 1 1 d
H1W1 H 0.151(4) 0.4647(19) -0.271(4) 0.044(8) Uiso 1 1 d
H2W1 H 0.048(4) 0.502(2) -0.207(4) 0.051(9) Uiso 1 1 d
H1W2 H 0.266(4) 0.299(2) -0.052(5) 0.055(10) Uiso 1 1 d
H2W2 H 0.275(4) 0.279(2) 0.105(5) 0.056(9) Uiso 1 1 d

loop_
_atom_site_aniso_label
_atom_site_aniso_U_11
_atom_site_aniso_U_22
_atom_site_aniso_U_33
_atom_site_aniso_U_23
_atom_site_aniso_U_13
_atom_site_aniso_U_12
Cd1 0.02714(9) 0.02821(9) 0.01778(8) 0.00340(5) 0.01142(6) 0.00119(5)
C1 0.0236(8) 0.0195(8) 0.0181(8) -0.0015(6) 0.0106(6) -0.0009(6)
C2 0.0263(9) 0.0204(8) 0.0188(8) -0.0017(6) 0.0099(7) 0.0002(6)
C3 0.0266(9) 0.0333(10) 0.0220(9) 0.0020(7) 0.0071(7) 0.0043(7)
C4 0.0229(9) 0.0355(11) 0.0347(11) 0.0009(8) 0.0132(8) 0.0055(7)
C5 0.0281(9) 0.0306(9) 0.0286(10) 0.0003(8) 0.0173(8) 0.0007(7)
C6 0.0234(8) 0.0249(8) 0.0195(8) -0.0019(6) 0.0094(7) 0.0007(6)
C7 0.0284(9) 0.0240(8) 0.0166(8) 0.0017(6) 0.0100(7) 0.0037(7)
N1 0.0239(7) 0.0248(7) 0.0202(7) 0.0011(6) 0.0116(6) 0.0010(6)
O1 0.0278(7) 0.0451(8) 0.0239(7) 0.0094(6) 0.0140(6) 0.0120(6)
O2 0.0291(7) 0.0581(10) 0.0249(7) 0.0027(6) 0.0169(6) 0.0057(7)
O3 0.0280(7) 0.0268(6) 0.0202(6) -0.0037(5) 0.0124(5) -0.0011(5)
O4 0.0641(10) 0.0270(7) 0.0346(8) -0.0042(6) 0.0321(8) -0.0106(7)
O1W 0.0277(8) 0.0539(10) 0.0211(7) 0.0026(6) 0.0084(6) 0.0132(7)
O2W 0.0460(9) 0.0330(8) 0.0353(9) 0.0044(7) 0.0182(8) 0.0005(7)

loop_
_atom_type_symbol
_atom_type_description
_atom_type_scat_dispersion_real
_atom_type_scat_dispersion_imag
_atom_type_scat_source
C C 0.0033 0.0016 'International Tables Vol C Tables 4.2.6.8 and 6.1.1.4'
H H 0.0000 0.0000 'International Tables Vol C Tables 4.2.6.8 and 6.1.1.4'
N N 0.0061 0.0033 'International Tables Vol C Tables 4.2.6.8 and 6.1.1.4'
O O 0.0106 0.0060 'International Tables Vol C Tables 4.2.6.8 and 6.1.1.4'
Cd Cd -0.8075 1.2024 'International Tables Vol C Tables 4.2.6.8 and 6.1.1.4'

loop_
_geom_angle_atom_site_label_1
_geom_angle_atom_site_label_2
_geom_angle_atom_site_label_3
_geom_angle
_geom_angle_site_symmetry_1
_geom_angle_site_symmetry_3
O1W Cd1 O1 102.48(6) . .
O1W Cd1 N1 175.48(6) . .
O1 Cd1 N1 73.01(5) . .
O1W Cd1 O3 81.41(6) . .
O1 Cd1 O3 176.10(5) . .
N1 Cd1 O3 103.10(5) . .
O1W Cd1 O2W 90.83(7) . .
O1 Cd1 O2W 86.89(6) . .
N1 Cd1 O2W 89.26(6) . .
O3 Cd1 O2W 93.32(6) . .
O1W Cd1 O3 83.03(6) . 3_665
O1 Cd1 O3 101.82(5) . 3_665
N1 Cd1 O3 97.45(5) . 3_665
O3 Cd1 O3 78.30(5) . 3_665
O2W Cd1 O3 170.23(6) . 3_665
N1 C1 C2 121.91(16) . .
N1 C1 C6 116.81(15) . .
C2 C1 C6 121.28(16) . .
C1 C2 C3 118.29(17) . .
C1 C2 C7 123.01(16) . .
C3 C2 C7 118.69(16) . .
C4 C3 C2 119.28(18) . .
C5 C4 C3 119.18(18) . .
N1 C5 C4 122.09(18) . .
O2 C6 O1 125.00(17) . .
O2 C6 C1 117.93(16) . .
O1 C6 C1 117.07(16) . .
O4 C7 O3 124.58(17) . 1_556
O4 C7 C2 117.46(16) . .
O3 C7 C2 117.77(16) 1_556 .
C5 N1 C1 119.24(16) . .
C5 N1 Cd1 126.54(12) . .
C1 N1 Cd1 114.11(11) . .
C6 O1 Cd1 118.50(12) . .
C7 O3 Cd1 121.18(12) 1_554 .
C7 O3 Cd1 134.19(12) 1_554 3_665
Cd1 O3 Cd1 101.70(5) . 3_665

loop_
_geom_bond_atom_site_label_1
_geom_bond_atom_site_label_2
_geom_bond_distance
_geom_bond_site_symmetry_2
Cd1 O1W 2.2146(15) .
Cd1 O1 2.2458(14) .
Cd1 N1 2.3043(15) .
Cd1 O3 2.3275(13) .
Cd1 O2W 2.3450(17) .
Cd1 O3 2.3685(13) 3_665
C1 N1 1.342(2) .
C1 C2 1.388(2) .
C1 C6 1.522(2) .
C2 C3 1.395(3) .
C2 C7 1.507(2) .
C3 C4 1.377(3) .
C4 C5 1.376(3) .
C5 N1 1.339(2) .
C6 O2 1.224(2) .
C6 O1 1.271(2) .
C7 O4 1.237(2) .
C7 O3 1.272(2) 1_556
O3 C7 1.272(2) 1_554
O3 Cd1 2.3685(13) 3_665

loop_
_geom_hbond_atom_site_label_D
_geom_hbond_atom_site_label_H
_geom_hbond_atom_site_label_A
_geom_hbond_distance_DH
_geom_hbond_distance_HA
_geom_hbond_distance_DA
_geom_hbond_angle_DHA
_geom_hbond_site_symmetry_A
O2W H2W2 O4 0.80(3) 1.97(3) 2.763(2) 171(3) 4_565
O1W H2W1 O1 0.72(3) 1.94(3) 2.661(2) 179(4) 3_565
O2W H1W2 O4 0.74(3) 1.95(3) 2.671(2) 168(3) 1_554
O1W H1W1 O2 0.80(3) 1.96(3) 2.762(2) 172(3) 1_554

loop_
_geom_torsion_atom_site_label_1
_geom_torsion_atom_site_label_2
_geom_torsion_atom_site_label_3
_geom_torsion_atom_site_label_4
_geom_torsion
_geom_torsion_site_symmetry_1
_geom_torsion_site_symmetry_4
N1 C1 C2 C3 -0.4(3) . .
C6 C1 C2 C3 -179.94(16) . .
N1 C1 C2 C7 -178.81(16) . .
C6 C1 C2 C7 1.7(3) . .
C1 C2 C3 C4 -0.8(3) . .
C7 C2 C3 C4 177.69(18) . .
C2 C3 C4 C5 1.2(3) . .
C3 C4 C5 N1 -0.5(3) . .
N1 C1 C6 O2 177.50(17) . .
C2 C1 C6 O2 -2.9(3) . .
N1 C1 C6 O1 -2.7(2) . .
C2 C1 C6 O1 176.89(17) . .
C1 C2 C7 O4 90.7(2) . .
C3 C2 C7 O4 -87.7(2) . .
C1 C2 C7 O3 -94.0(2) . 1_556
C3 C2 C7 O3 87.6(2) . 1_556
C4 C5 N1 C1 -0.7(3) . .
C4 C5 N1 Cd1 -176.51(15) . .
C2 C1 N1 C5 1.1(3) . .
C6 C1 N1 C5 -179.32(16) . .
C2 C1 N1 Cd1 177.48(13) . .
C6 C1 N1 Cd1 -2.97(19) . .
O1 Cd1 N1 C5 -179.27(17) . .
O3 Cd1 N1 C5 0.52(16) . .
O2W Cd1 N1 C5 93.76(16) . .
O3 Cd1 N1 C5 -79.13(16) 3_665 .
O1 Cd1 N1 C1 4.70(12) . .
O3 Cd1 N1 C1 -175.51(12) . .
O2W Cd1 N1 C1 -82.27(13) . .
O3 Cd1 N1 C1 104.84(12) 3_665 .
O2 C6 O1 Cd1 -172.97(16) . .
C1 C6 O1 Cd1 7.2(2) . .
O1W Cd1 O1 C6 173.81(14) . .
N1 Cd1 O1 C6 -6.53(14) . .
O2W Cd1 O1 C6 83.65(15) . .
O3 Cd1 O1 C6 -100.82(14) 3_665 .
O1W Cd1 O3 C7 -78.62(14) . 1_554
N1 Cd1 O3 C7 101.74(13) . 1_554
O2W Cd1 O3 C7 11.72(14) . 1_554
O3 Cd1 O3 C7 -163.22(16) 3_665 1_554
O1W Cd1 O3 Cd1 84.61(6) . 3_665
N1 Cd1 O3 Cd1 -95.04(6) . 3_665
O2W Cd1 O3 Cd1 174.95(6) . 3_665
O3 Cd1 O3 Cd1 0.0 3_665 3_665
